data_1521263
loop_
_publ_author_name
'Joseph, J.'
'Sivasubramanian, V.'
'Vimala, T.M.'
'Murthy, V.R.K.'

_publ_section_title
;
 Structural investigations on Pb (Zrx Ti1-x) O3 solid solutions using the
 X-ray Rietveld method
;
_journal_name_full 'Journal of Materials Science'
_journal_page_first 1571
_journal_page_last 1575
_journal_volume 35
_journal_year 2000
_chemical_formula_sum 'O3 Pb Ti0.6 Zr0.4'
_chemical_name_systematic 'Pb (Zr0.4 Ti0.6) O3'
_space_group_IT_number 160
_symmetry_space_group_name_Hall 'R 3 -2"'
_symmetry_space_group_name_H-M 'R 3 m :H'
_cell_angle_alpha 90
_cell_angle_beta 90
_cell_angle_gamma 120
_cell_formula_units_Z 3
_cell_length_a 5.739
_cell_length_b 5.739
_cell_length_c 14.1339
_cell_volume 403.149
_citation_journal_id_ASTM JMTSAS
_cod_data_source_file Joseph_JMTSAS_2000_1588.cif
_cod_data_source_block O3Pb1Ti0.6Zr0.4
_cod_original_cell_volume 403.1485
_cod_original_formula_sum 'O3 Pb1 Ti0.6 Zr0.4'
_cod_database_code 1521263

loop_
_symmetry_equiv_pos_as_xyz
x,y,z
-y,x-y,z
-x+y,-x,z
-y,-x,z
x,x-y,z
-x+y,y,z
x+2/3,y+1/3,z+1/3
-y+2/3,x-y+1/3,z+1/3
-x+y+2/3,-x+1/3,z+1/3
-y+2/3,-x+1/3,z+1/3
x+2/3,x-y+1/3,z+1/3
-x+y+2/3,y+1/3,z+1/3
x+1/3,y+2/3,z+2/3
-y+1/3,x-y+2/3,z+2/3
-x+y+1/3,-x+2/3,z+2/3
-y+1/3,-x+2/3,z+2/3
x+1/3,x-y+2/3,z+2/3
-x+y+1/3,y+2/3,z+2/3

loop_
_atom_site_label
_atom_site_type_symbol
_atom_site_fract_x
_atom_site_fract_y
_atom_site_fract_z
_atom_site_occupancy
_atom_site_U_iso_or_equiv
Zr1 Zr+4 0 0 0.05 0.4 0.0
Ti1 Ti+4 0 0 0.05 0.6 0.0
Pb1 Pb+2 0 0 0.3028 1 0.0
O1 O-2 0.171 0.342 0.0833 1 0.0
